data_7249883
loop_
_publ_author_name
'Wu, Guiling'
'Dong, Chuanzong'
'Liu, Pinzhe'
'Zheng, Chunyang'

_publ_section_title
;
 A luminescent coordination polymer constructed from fluorene-based
 bifunctional ligand for the selective detection of tetracyclines and
 2,4,6-trinitrophenol
;
_journal_name_full CrystEngComm
_journal_paper_doi 10.1039/D5CE00044K
_journal_year 2025
_chemical_formula_moiety 'C33 H24 Cd N4 O4, 3(H2 O)'
_chemical_formula_sum 'C33 H30 Cd N4 O7'
_chemical_formula_weight 707.01
_space_group_crystal_system triclinic
_space_group_IT_number 2
_space_group_name_Hall '-P 1'
_space_group_name_H-M_alt 'P -1'
_atom_sites_solution_hydrogens mixed
_atom_sites_solution_primary iterative
_audit_creation_date 2024-08-16
_audit_creation_method
;
Olex2 1.5
(compiled 2024.02.16 svn.r378c4104 for OlexSys, GUI svn.r6928)
;
_audit_update_record
;
2025-01-07 deposited with the CCDC.	2025-02-03 downloaded from the CCDC.
;
_cell_angle_alpha 110.330(2)
_cell_angle_beta 91.122(2)
_cell_angle_gamma 104.670(2)
_cell_formula_units_Z 2
_cell_length_a 11.4955(3)
_cell_length_b 12.1086(3)
_cell_length_c 12.9827(3)
_cell_measurement_reflns_used 11041
_cell_measurement_temperature 293(2)
_cell_measurement_theta_max 67.9170
_cell_measurement_theta_min 3.6460
_cell_volume 1627.74(8)
_computing_cell_refinement 'CrysAlisPro 1.171.40.53 (Rigaku OD, 2019)'
_computing_data_collection 'CrysAlisPro 1.171.40.53 (Rigaku OD, 2019)'
_computing_data_reduction 'CrysAlisPro 1.171.40.53 (Rigaku OD, 2019)'
_computing_molecular_graphics 'Olex2 1.5 (Dolomanov et al., 2009)'
_computing_publication_material 'Olex2 1.5 (Dolomanov et al., 2009)'
_computing_structure_refinement 'SHELXL 2018/3 (Sheldrick, 2015)'
_computing_structure_solution 'olex2.solve 1.5 (Bourhis et al., 2015)'
_diffrn_ambient_temperature 293(2)
_diffrn_detector 'CCD plate'
_diffrn_detector_area_resol_mean 10.0000
_diffrn_detector_type HyPix3000
_diffrn_measured_fraction_theta_full 0.996
_diffrn_measured_fraction_theta_max 0.990
_diffrn_measurement_details
;
List of Runs (angles in degrees, time in seconds):

  # Type    Start    End  Width  t~exp~   \w     \q     \k     \f   Frames
#--------------------------------------------------------------------------
  1  \w    -23.00  61.00   0.50    0.20    --   43.99 -68.00 -53.00  168
  2  \w     24.00  56.00   0.50    0.20    --   43.99 -32.00 -60.00   64
  3  \w     39.00 117.00   0.50    0.20    --   96.32 -68.00 -53.00  156
  4  \w     62.00  88.00   0.50    0.20    --   96.32 -33.00-120.00   52
  5  \w     64.00 110.00   0.50    0.20    --   96.32 -96.00-150.00   92
  6  \w     79.00 105.00   0.50    0.20    --   96.32-117.00-150.00   52
  7  \w     43.00  69.00   0.50    0.20    --   96.32-117.00-150.00   52
  8  \w     28.00 127.00   0.50    0.20    --   96.32-145.00-180.00  198
  9  \w     35.00  84.00   0.50    0.20    --   96.32 -96.00 -60.00   98
 10  \w     30.00 109.00   0.50    0.20    --   96.32 -33.00 -60.00  158
 11  \w     30.00 113.00   0.50    0.20    --   96.32-117.00   0.00  166
 12  \w     52.00 117.00   0.50    0.20    --   96.32 -17.00  60.00  130
 13  \w     64.00 106.00   0.50    0.20    --   96.32 -96.00  90.00   84
 14  \w     31.00  81.00   0.50    0.20    --   96.32 -50.00  60.00  100
 15  \w     22.00  52.00   0.50    0.20    --   96.32 -96.00  90.00   60
 16  \w    -15.00  49.00   0.50    0.20    --   43.99 -32.00 120.00  128
 17  \w     20.00  46.00   0.50    0.20    --   43.99  68.00  80.00   52
 18  \w     51.00 110.00   0.50    0.20    --   43.99  68.00  80.00  118
 19  \w     80.00 161.00   0.50    0.20    --   96.32  68.00  80.00  162
 20  \w    114.00 142.00   0.50    0.20    --   96.32  77.00 120.00   56
 21  \w     86.00 111.00   0.50    0.20    --   96.32  77.00 120.00   50
 22  \w     78.00 158.00   0.50    0.20    --   96.32 117.00  30.00  160
 23  \w     84.00 163.00   0.50    0.20    --   96.32 117.00   0.00  158
 24  \w     77.00 159.00   0.50    0.20    --   96.32 117.00 -90.00  164
 25  \w     64.00 105.00   0.50    0.20    --   43.99 138.00-120.00   82
 26  \w    -28.00  -2.00   0.50    0.20    --  -42.11 104.00-150.00   52
 27  \w    -66.00 -41.00   0.50    0.20    --  -42.11 104.00-150.00   50
 28  \w    -69.00 -17.00   0.50    0.20    --  -42.11 138.00-180.00  104
 29  \w    -78.00 -53.00   0.50    0.20    --  -94.45 145.00-180.00   50
 30  \w   -117.00 -28.00   0.50    0.20    --  -94.45  77.00-150.00  178
 31  \w    -77.00 -21.00   0.50    0.20    --  -94.45  96.00 -90.00  112
 32  \w   -111.00 -85.00   0.50    0.20    --  -42.11 -21.00   0.00   52
 33  \w    -66.00 -33.00   0.50    0.20    --  -42.11 -21.00   0.00   66
 34  \w    -67.00 -38.00   0.50    0.20    --  -42.11 -68.00 -53.00   58
 35  \w    -18.00   7.00   0.50    0.20    --   43.99 -32.00 -60.00   50
 36  \w    -90.00 -65.00   0.50    0.20    --  -42.11-138.00-120.00   50
 37  \w   -106.00 -81.00   0.50    0.20    --  -42.11 -68.00 -53.00   50
 38  \w    -99.00 -73.00   0.50    0.20    --  -42.11 -32.00 -60.00   52
 39  \w   -115.00 -84.00   0.50    0.20    --  -94.45 -25.00-120.00   62
 40  \w   -143.00-117.00   0.50    0.20    --  -94.45 -25.00-120.00   52
 41  \w   -162.00-120.00   0.50    0.20    --  -94.45 -33.00-150.00   84
 42  \w   -140.00-115.00   0.50    0.20    --  -94.45 -68.00 -53.00   50
 43  \w   -132.00 -74.00   0.50    0.20    --  -94.45 -68.00   0.00  116
 44  \w   -160.00-108.00   0.50    0.20    --  -94.45 -96.00  30.00  104
 45  \w   -158.00 -81.00   0.50    0.20    --  -94.45 -96.00  60.00  154
 46  \w    -86.00 -61.00   0.50    0.20    --  -42.11-138.00 120.00   50
 47  \w     -3.00  23.00   0.50    0.20    --  -42.11  68.00  80.00   52
 48  \w    -51.00 -26.00   0.50    0.20    --  -42.11 138.00 120.00   50
 49  \w    -42.00  -7.00   0.50    0.20    --  -42.11  68.00  80.00   70
 50  \w    -96.00 -57.00   0.50    0.20    --  -42.11 138.00 120.00   78
 51  \w   -109.00 -75.00   0.50    0.20    --  -94.45  68.00  80.00   68
 52  \w   -104.00 -48.00   0.50    0.20    --  -94.45  96.00  60.00  112
 53  \w     28.00  54.00   0.50    0.20    --   43.99-104.00-180.00   52
 54  \w   -124.00 -89.00   0.50    0.20    --  -94.45 145.00-180.00   70
;
_diffrn_measurement_device 'four-circle diffractometer'
_diffrn_measurement_device_type 'XtaLAB Synergy, Single source at home/near, HyPix3000'
_diffrn_measurement_method '\w scans'
_diffrn_orient_matrix_type 'CrysAlisPro convention (1999,Acta A55,543-557)'
_diffrn_orient_matrix_UB_11 0.0816093000
_diffrn_orient_matrix_UB_12 0.1098448000
_diffrn_orient_matrix_UB_13 0.0960223000
_diffrn_orient_matrix_UB_21 0.0684569000
_diffrn_orient_matrix_UB_22 -0.0849522000
_diffrn_orient_matrix_UB_23 0.0225495000
_diffrn_orient_matrix_UB_31 0.0901000000
_diffrn_orient_matrix_UB_32 0.0257084000
_diffrn_orient_matrix_UB_33 -0.0807057000
_diffrn_radiation_monochromator mirror
_diffrn_radiation_probe x-ray
_diffrn_radiation_type 'Cu K\a'
_diffrn_radiation_wavelength 1.54178
_diffrn_reflns_av_R_equivalents 0.0452
_diffrn_reflns_av_unetI/netI 0.0443
_diffrn_reflns_Laue_measured_fraction_full 0.996
_diffrn_reflns_Laue_measured_fraction_max 0.990
_diffrn_reflns_limit_h_max 13
_diffrn_reflns_limit_h_min -13
_diffrn_reflns_limit_k_max 14
_diffrn_reflns_limit_k_min -14
_diffrn_reflns_limit_l_max 12
_diffrn_reflns_limit_l_min -15
_diffrn_reflns_number 15824
_diffrn_reflns_point_group_measured_fraction_full 0.996
_diffrn_reflns_point_group_measured_fraction_max 0.990
_diffrn_reflns_theta_full 67.679
_diffrn_reflns_theta_max 68.228
_diffrn_reflns_theta_min 3.656
_diffrn_source 'micro-focus sealed X-ray tube'
_diffrn_source_type 'PhotonJet (Cu) X-ray Source'
_exptl_absorpt_coefficient_mu 5.813
_exptl_absorpt_correction_T_max 1.00000
_exptl_absorpt_correction_T_min 0.31702
_exptl_absorpt_correction_type multi-scan
_exptl_absorpt_process_details
;
CrysAlisPro 1.171.40.53 (Rigaku Oxford Diffraction, 2019)
Empirical absorption correction using spherical harmonics,
 implemented in SCALE3 ABSPACK scaling algorithm.
;
_exptl_crystal_colour 'clear light colourless'
_exptl_crystal_colour_lustre clear
_exptl_crystal_colour_modifier light
_exptl_crystal_colour_primary colourless
_exptl_crystal_density_diffrn 1.443
_exptl_crystal_description block
_exptl_crystal_F_000 720
_exptl_crystal_size_max 0.18
_exptl_crystal_size_mid 0.16
_exptl_crystal_size_min 0.15
_refine_diff_density_max 1.128
_refine_diff_density_min -0.895
_refine_diff_density_rms 0.105
_refine_ls_extinction_method none
_refine_ls_goodness_of_fit_ref 1.013
_refine_ls_hydrogen_treatment constr
_refine_ls_matrix_type full
_refine_ls_number_parameters 424
_refine_ls_number_reflns 5916
_refine_ls_number_restraints 30
_refine_ls_restrained_S_all 1.045
_refine_ls_R_factor_all 0.0514
_refine_ls_R_factor_gt 0.0490
_refine_ls_shift/su_max 0.001
_refine_ls_shift/su_mean 0.000
_refine_ls_structure_factor_coef Fsqd
_refine_ls_weighting_details 'w=1/[\s^2^(Fo^2^)+(0.1068P)^2^] where P=(Fo^2^+2Fc^2^)/3'
_refine_ls_weighting_scheme calc
_refine_ls_wR_factor_gt 0.1352
_refine_ls_wR_factor_ref 0.1385
_reflns_Friedel_coverage 0.000
_reflns_number_gt 5459
_reflns_number_total 5916
_reflns_threshold_expression 'I > 2\s(I)'
_cod_data_source_file d5ce00044k2.cif
_cod_data_source_block cd1
_cod_original_cell_volume 1627.74(7)
_cod_database_code 7249883
_shelx_shelxl_version_number 2018/3
_shelx_space_group_comment
;
The symmetry employed for this shelxl refinement is uniquely defined
by the following loop, which should always be used as a source of
symmetry information in preference to the above space-group names.
They are only intended as comments.
;
_shelx_estimated_absorpt_t_max 0.476
_shelx_estimated_absorpt_t_min 0.421
_olex2_refinement_description
;
1. Fixed Uiso
 At 1.2 times of:
  All C(H) groups, All C(H,H) groups
 At 1.5 times of:
  All O(H,H) groups
2. Uiso/Uaniso restraints and constraints
Uanis(O3W) \\sim Ueq, Uanis(O5W) \\sim Ueq, Uanis(O1W) \\sim Ueq, Uanis(O4W)
\\sim Ueq, Uanis(O2W) \\sim Ueq: with sigma of 0.005 and sigma for terminal
atoms of 0.01
3. Others
 Fixed Sof: O3W(0.5) H3WA(0.5) H3WB(0.5) O4W(0.5) H4WA(0.5) H4WB(0.5) O5W(0.5)
 H5WA(0.5) H5WB(0.5) O2W(0.5) H2WA(0.5) H2WB(0.5)
4.a Riding coordinates:
 O1W(H1WA,H1WB), O3W(H3WA,H3WB), O4W(H4WA,H4WB), O5W(H5WA,H5WB), O2W(H2WA,H2WB)
4.b Secondary CH2 refined with riding coordinates:
 C28(H28A,H28B), C29(H29A,H29B), C31(H31A,H31B), C32(H32A,H32B)
4.c Aromatic/amide H refined with riding coordinates:
 C1(H1), C3(H3), C4(H4), C5(H5), C6(H6), C9(H9), C12(H12), C13(H13), C15(H15),
 C16(H16), C18(H18), C21(H21), C23(H23), C24(H24), C25(H25), C26(H26)
;
_olex2_submission_special_instructions 'No special instructions were received'
_oxdiff_exptl_absorpt_empirical_details
;
Empirical correction (ABSPACK) includes:
- Absorption correction using spherical harmonics
- Frame scaling
;
_oxdiff_exptl_absorpt_empirical_full_max 2.590
_oxdiff_exptl_absorpt_empirical_full_min 0.439

loop_
_space_group_symop_operation_xyz
'x, y, z'
'-x, -y, -z'

loop_
_atom_site_label
_atom_site_type_symbol
_atom_site_fract_x
_atom_site_fract_y
_atom_site_fract_z
_atom_site_U_iso_or_equiv
_atom_site_adp_type
_atom_site_occupancy
_atom_site_site_symmetry_order
_atom_site_calc_flag
_atom_site_refinement_flags_posn
_atom_site_refinement_flags_adp
_atom_site_refinement_flags_occupancy
_atom_site_disorder_assembly
_atom_site_disorder_group
Cd1 Cd 0.30782(2) 0.24105(2) -0.14630(2) 0.04805(13) Uani 1 1 d . . . . .
O1 O 0.4876(3) 0.3622(3) 0.8223(3) 0.0755(9) Uani 1 1 d . . . . .
O2 O 0.3749(4) 0.2203(4) 0.6808(3) 0.1065(15) Uani 1 1 d . . . . .
O3 O 0.6988(7) -0.0414(4) 0.1816(4) 0.134(2) Uani 1 1 d . . . . .
O4 O 0.8527(4) -0.0551(4) 0.2624(5) 0.1125(17) Uani 1 1 d . . . . .
N1 N 1.1825(3) 0.3575(3) 0.8520(3) 0.0522(7) Uani 1 1 d . . . . .
N2 N 1.0539(3) 0.4267(3) 0.7807(3) 0.0502(7) Uani 1 1 d . . . . .
N3 N 0.3541(3) 0.2794(3) 0.0342(3) 0.0541(7) Uani 1 1 d . . . . .
N4 N 0.4474(3) 0.3147(3) 0.1983(3) 0.0542(7) Uani 1 1 d . . . . .
C1 C 1.1058(3) 0.3354(3) 0.7669(3) 0.0514(8) Uani 1 1 d . . . . .
H1 H 1.088954 0.264517 0.703952 0.062 Uiso 1 1 calc R U . . .
C2 C 1.1829(3) 0.4716(3) 0.9277(3) 0.0509(8) Uani 1 1 d . . . . .
C3 C 1.2474(4) 0.5396(4) 1.0321(3) 0.0621(10) Uani 1 1 d . . . . .
H3 H 1.303311 0.511700 1.061540 0.074 Uiso 1 1 calc R U . . .
C4 C 1.2252(5) 0.6490(4) 1.0895(4) 0.0757(12) Uani 1 1 d . . . . .
H4 H 1.268108 0.696910 1.158850 0.091 Uiso 1 1 calc R U . . .
C5 C 1.1395(5) 0.6910(5) 1.0466(4) 0.0771(13) Uani 1 1 d . . . . .
H5 H 1.125279 0.764821 1.089032 0.092 Uiso 1 1 calc R U . . .
C6 C 1.0759(4) 0.6251(4) 0.9430(4) 0.0658(10) Uani 1 1 d . . . . .
H6 H 1.018955 0.652606 0.914351 0.079 Uiso 1 1 calc R U . . .
C7 C 1.1009(3) 0.5168(3) 0.8843(3) 0.0504(8) Uani 1 1 d . . . . .
C8 C 0.9722(3) 0.4334(3) 0.6984(3) 0.0469(7) Uani 1 1 d . . . . .
C9 C 0.8769(3) 0.3319(3) 0.6408(3) 0.0438(7) Uani 1 1 d . . . . .
H9 H 0.863617 0.259646 0.654757 0.053 Uiso 1 1 calc R U . . .
C10 C 0.8021(3) 0.3420(3) 0.5613(3) 0.0404(6) Uani 1 1 d . . . . .
C11 C 0.8244(3) 0.4504(3) 0.5405(3) 0.0424(7) Uani 1 1 d . . . . .
C12 C 0.9189(3) 0.5509(3) 0.5985(3) 0.0503(8) Uani 1 1 d . . . . .
H12 H 0.932130 0.623006 0.584275 0.060 Uiso 1 1 calc R U . . .
C13 C 0.9944(3) 0.5424(3) 0.6788(3) 0.0528(8) Uani 1 1 d . . . . .
H13 H 1.059057 0.608987 0.719134 0.063 Uiso 1 1 calc R U . . .
C14 C 0.7328(3) 0.4328(3) 0.4517(3) 0.0438(7) Uani 1 1 d . . . . .
C15 C 0.7205(3) 0.5105(3) 0.3962(3) 0.0529(8) Uani 1 1 d . . . . .
H15 H 0.774021 0.588366 0.415814 0.063 Uiso 1 1 calc R U . . .
C16 C 0.6265(3) 0.4685(4) 0.3112(3) 0.0546(8) Uani 1 1 d . . . . .
H16 H 0.617960 0.517800 0.271886 0.066 Uiso 1 1 calc R U . . .
C17 C 0.5452(3) 0.3533(3) 0.2845(3) 0.0503(8) Uani 1 1 d . . . . .
C18 C 0.5566(3) 0.2755(3) 0.3391(3) 0.0477(7) Uani 1 1 d . . . . .
H18 H 0.501958 0.198314 0.320063 0.057 Uiso 1 1 calc R U . . .
C19 C 0.6518(3) 0.3159(3) 0.4228(3) 0.0423(7) Uani 1 1 d . . . . .
C20 C 0.6880(3) 0.2482(3) 0.4922(3) 0.0406(7) Uani 1 1 d . . . . .
C21 C 0.4578(3) 0.3239(4) 0.0978(3) 0.0552(9) Uani 1 1 d . . . . .
H21 H 0.530555 0.358197 0.076182 0.066 Uiso 1 1 calc R U . . .
C22 C 0.3275(3) 0.2583(4) 0.1989(3) 0.0519(8) Uani 1 1 d . . . . .
C23 C 0.2639(4) 0.2258(4) 0.2797(4) 0.0652(10) Uani 1 1 d . . . . .
H23 H 0.301195 0.242561 0.349719 0.078 Uiso 1 1 calc R U . . .
C24 C 0.1420(4) 0.1673(5) 0.2483(5) 0.0797(14) Uani 1 1 d . . . . .
H24 H 0.096763 0.142322 0.298907 0.096 Uiso 1 1 calc R U . . .
C25 C 0.0837(4) 0.1437(5) 0.1456(5) 0.0790(13) Uani 1 1 d . . . . .
H25 H 0.001232 0.104126 0.129481 0.095 Uiso 1 1 calc R U . . .
C26 C 0.1453(4) 0.1777(5) 0.0669(4) 0.0688(11) Uani 1 1 d . . . . .
H26 H 0.106294 0.162846 -0.001980 0.083 Uiso 1 1 calc R U . . .
C27 C 0.2699(3) 0.2359(4) 0.0952(3) 0.0539(8) Uani 1 1 d . . . . .
C28 C 0.7088(3) 0.1249(3) 0.4193(3) 0.0492(8) Uani 1 1 d . . . . .
H28A H 0.734320 0.087270 0.467377 0.059 Uiso 1 1 calc R U . . .
H28B H 0.632187 0.070923 0.377505 0.059 Uiso 1 1 calc R U . . .
C29 C 0.8023(5) 0.1336(4) 0.3384(4) 0.0743(13) Uani 1 1 d . . . . .
H29A H 0.788904 0.186317 0.300349 0.089 Uiso 1 1 calc R U . . .
H29B H 0.883326 0.167825 0.377834 0.089 Uiso 1 1 calc R U . . .
C30 C 0.7885(6) 0.0057(5) 0.2560(5) 0.0842(17) Uani 1 1 d . . . . .
C31 C 0.5904(3) 0.2197(3) 0.5661(3) 0.0475(7) Uani 1 1 d . . . . .
H31A H 0.516011 0.167428 0.519210 0.057 Uiso 1 1 calc R U . . .
H31B H 0.616290 0.174214 0.606341 0.057 Uiso 1 1 calc R U . . .
C32 C 0.5642(4) 0.3323(4) 0.6486(4) 0.0647(11) Uani 1 1 d . . . . .
H32A H 0.639048 0.386507 0.693742 0.078 Uiso 1 1 calc R U . . .
H32B H 0.534410 0.375931 0.608599 0.078 Uiso 1 1 calc R U . . .
C33 C 0.4726(4) 0.3018(4) 0.7230(4) 0.0600(10) Uani 1 1 d . . . . .
O1W O 0.7742(10) -0.1453(9) 0.5056(8) 0.230(4) Uani 1 1 d . U . . .
H1WA H 0.788201 -0.118225 0.453497 0.346 Uiso 1 1 d R U . . .
H1WB H 0.697231 -0.147605 0.495367 0.346 Uiso 1 1 d R U . . .
O3W O 0.5855(12) 0.0328(12) 0.8314(14) 0.166(5) Uani 0.5 1 d . U P . .
H3WA H 0.564334 -0.011166 0.870246 0.249 Uiso 0.5 1 d R U P . .
H3WB H 0.614154 0.105074 0.878426 0.249 Uiso 0.5 1 d R U P . .
O4W O 0.7235(14) 0.0548(12) 0.6903(12) 0.165(5) Uani 0.5 1 d . U P . .
H4WA H 0.702947 0.078750 0.755213 0.248 Uiso 0.5 1 d R U P . .
H4WB H 0.707797 -0.022600 0.671163 0.248 Uiso 0.5 1 d R U P . .
O5W O 0.6588(16) 0.1213(16) 1.0584(15) 0.204(7) Uani 0.5 1 d . U P . .
H5WA H 0.721082 0.122708 1.095823 0.305 Uiso 0.5 1 d R U P . .
H5WB H 0.616142 0.080498 1.092733 0.305 Uiso 0.5 1 d R U P . .
O2W O 0.9780(15) 0.0487(15) 0.5937(15) 0.198(6) Uani 0.5 1 d . U P . .
H2WA H 1.033393 0.037329 0.629911 0.297 Uiso 0.5 1 d R U P . .
H2WB H 0.914203 -0.004741 0.594641 0.297 Uiso 0.5 1 d R U P . .

loop_
_atom_site_aniso_label
_atom_site_aniso_U_11
_atom_site_aniso_U_22
_atom_site_aniso_U_33
_atom_site_aniso_U_23
_atom_site_aniso_U_13
_atom_site_aniso_U_12
Cd1 0.04764(18) 0.06006(19) 0.03927(18) 0.02096(13) 0.00046(11) 0.01607(12)
O1 0.0593(17) 0.097(2) 0.0563(19) 0.0233(17) 0.0041(14) 0.0048(15)
O2 0.088(2) 0.110(3) 0.069(2) 0.006(2) 0.0254(19) -0.026(2)
O3 0.242(6) 0.073(2) 0.071(3) 0.008(2) -0.024(3) 0.048(3)
O4 0.084(3) 0.069(2) 0.175(5) 0.030(3) 0.047(3) 0.023(2)
N1 0.0480(15) 0.0650(18) 0.0448(17) 0.0184(14) -0.0054(13) 0.0209(13)
N2 0.0477(15) 0.0585(16) 0.0430(16) 0.0172(13) -0.0094(12) 0.0153(13)
N3 0.0540(17) 0.0702(19) 0.0404(16) 0.0251(14) -0.0040(13) 0.0147(14)
N4 0.0508(16) 0.0681(18) 0.0474(17) 0.0285(15) -0.0047(13) 0.0131(14)
C1 0.0480(18) 0.0558(19) 0.046(2) 0.0119(15) -0.0082(15) 0.0165(15)
C2 0.0465(18) 0.061(2) 0.0417(19) 0.0168(15) -0.0061(14) 0.0119(15)
C3 0.061(2) 0.070(2) 0.046(2) 0.0174(18) -0.0151(17) 0.0107(18)
C4 0.087(3) 0.073(3) 0.050(2) 0.007(2) -0.014(2) 0.017(2)
C5 0.090(3) 0.070(3) 0.059(3) 0.008(2) -0.003(2) 0.024(2)
C6 0.067(2) 0.067(2) 0.059(3) 0.0165(19) -0.0064(19) 0.0217(19)
C7 0.0464(18) 0.0544(18) 0.0431(19) 0.0118(15) -0.0049(14) 0.0106(14)
C8 0.0420(17) 0.0615(19) 0.0381(18) 0.0173(15) -0.0046(13) 0.0177(14)
C9 0.0440(17) 0.0487(16) 0.0401(18) 0.0181(14) -0.0011(13) 0.0132(13)
C10 0.0367(15) 0.0471(16) 0.0367(16) 0.0145(13) 0.0008(12) 0.0115(12)
C11 0.0386(15) 0.0493(16) 0.0410(18) 0.0179(14) 0.0006(13) 0.0132(13)
C12 0.0478(18) 0.0471(17) 0.052(2) 0.0193(15) -0.0049(15) 0.0044(14)
C13 0.0452(18) 0.0522(18) 0.055(2) 0.0177(16) -0.0084(15) 0.0061(14)
C14 0.0418(16) 0.0491(17) 0.0388(17) 0.0169(13) -0.0039(13) 0.0091(13)
C15 0.055(2) 0.0490(17) 0.057(2) 0.0248(16) -0.0037(16) 0.0100(15)
C16 0.058(2) 0.059(2) 0.053(2) 0.0300(17) -0.0052(16) 0.0143(16)
C17 0.0478(18) 0.063(2) 0.0399(18) 0.0198(15) -0.0048(14) 0.0138(15)
C18 0.0457(17) 0.0512(17) 0.0425(19) 0.0180(14) -0.0061(14) 0.0067(14)
C19 0.0430(16) 0.0472(16) 0.0379(17) 0.0179(13) -0.0011(13) 0.0120(13)
C20 0.0414(16) 0.0431(15) 0.0356(16) 0.0146(12) -0.0030(13) 0.0090(12)
C21 0.0520(19) 0.073(2) 0.043(2) 0.0292(17) -0.0029(15) 0.0110(17)
C22 0.0479(19) 0.068(2) 0.046(2) 0.0264(17) 0.0035(15) 0.0201(16)
C23 0.061(2) 0.089(3) 0.052(2) 0.034(2) 0.0079(19) 0.021(2)
C24 0.057(2) 0.112(4) 0.080(3) 0.048(3) 0.021(2) 0.020(2)
C25 0.047(2) 0.108(4) 0.080(3) 0.039(3) 0.005(2) 0.010(2)
C26 0.053(2) 0.087(3) 0.063(3) 0.026(2) -0.0057(19) 0.014(2)
C27 0.052(2) 0.066(2) 0.045(2) 0.0228(17) -0.0004(16) 0.0160(16)
C28 0.0542(19) 0.0434(16) 0.047(2) 0.0153(14) 0.0012(15) 0.0105(14)
C29 0.083(3) 0.054(2) 0.075(3) 0.014(2) 0.030(3) 0.013(2)
C30 0.108(4) 0.062(3) 0.087(4) 0.031(3) 0.052(3) 0.023(3)
C31 0.0450(17) 0.0521(17) 0.0445(19) 0.0208(15) 0.0015(14) 0.0078(14)
C32 0.064(2) 0.057(2) 0.072(3) 0.0217(19) 0.022(2) 0.0163(18)
C33 0.056(2) 0.057(2) 0.064(3) 0.0194(19) 0.0133(19) 0.0131(17)
O1W 0.272(8) 0.238(7) 0.171(6) 0.134(6) -0.043(5) -0.026(6)
O3W 0.173(8) 0.118(7) 0.187(9) 0.035(6) -0.022(7) 0.039(6)
O4W 0.228(9) 0.131(7) 0.154(8) 0.063(6) -0.023(7) 0.068(7)
O5W 0.199(10) 0.203(10) 0.205(10) 0.085(8) 0.031(8) 0.034(8)
O2W 0.192(9) 0.167(9) 0.233(10) 0.078(8) -0.043(8) 0.043(7)

loop_
_atom_type_symbol
_atom_type_description
_atom_type_scat_dispersion_real
_atom_type_scat_dispersion_imag
_atom_type_scat_source
C C 0.0181 0.0091 'International Tables Vol C Tables 4.2.6.8 and 6.1.1.4'
H H 0.0000 0.0000 'International Tables Vol C Tables 4.2.6.8 and 6.1.1.4'
Cd Cd 0.1185 4.6533 'International Tables Vol C Tables 4.2.6.8 and 6.1.1.4'
N N 0.0311 0.0180 'International Tables Vol C Tables 4.2.6.8 and 6.1.1.4'
O O 0.0492 0.0322 'International Tables Vol C Tables 4.2.6.8 and 6.1.1.4'

loop_
_geom_angle_atom_site_label_1
_geom_angle_atom_site_label_2
_geom_angle_atom_site_label_3
_geom_angle
_geom_angle_site_symmetry_1
_geom_angle_site_symmetry_3
_geom_angle_publ_flag
O1 Cd1 O4 135.30(13) 1_554 2_655 ?
O1 Cd1 C30 125.90(13) 1_554 2_655 ?
O2 Cd1 O1 54.43(11) 1_554 1_554 ?
O2 Cd1 O4 81.08(14) 1_554 2_655 ?
O2 Cd1 C30 79.87(14) 1_554 2_655 ?
O3 Cd1 O1 115.6(2) 2_655 1_554 ?
O3 Cd1 O2 88.67(18) 2_655 1_554 ?
O3 Cd1 O4 52.38(19) 2_655 2_655 ?
O3 Cd1 C30 27.34(19) 2_655 2_655 ?
O4 Cd1 C30 25.71(18) 2_655 2_655 ?
N1 Cd1 O1 99.79(12) 1_454 1_554 ?
N1 Cd1 O2 98.14(16) 1_454 1_554 ?
N1 Cd1 O3 140.0(2) 1_454 2_655 ?
N1 Cd1 O4 89.66(13) 1_454 2_655 ?
N1 Cd1 C30 115.32(17) 1_454 2_655 ?
N3 Cd1 O1 99.10(11) . 1_554 ?
N3 Cd1 O2 148.13(14) . 1_554 ?
N3 Cd1 O3 88.35(15) . 2_655 ?
N3 Cd1 O4 120.79(15) . 2_655 ?
N3 Cd1 N1 104.37(12) . 1_454 ?
N3 Cd1 C30 109.49(16) . 2_655 ?
C33 O1 Cd1 92.9(2) . 1_556 ?
C33 O2 Cd1 92.5(3) . 1_556 ?
C30 O3 Cd1 96.9(4) . 2_655 ?
C30 O4 Cd1 89.1(4) . 2_655 ?
C1 N1 Cd1 123.8(3) . 1_656 ?
C1 N1 C2 106.4(3) . . ?
C2 N1 Cd1 129.1(2) . 1_656 ?
C1 N2 C7 107.5(3) . . ?
C1 N2 C8 125.6(3) . . ?
C7 N2 C8 126.7(3) . . ?
C21 N3 Cd1 131.9(3) . . ?
C21 N3 C27 105.8(3) . . ?
C27 N3 Cd1 121.4(2) . . ?
C21 N4 C17 125.4(3) . . ?
C21 N4 C22 106.8(3) . . ?
C22 N4 C17 127.7(3) . . ?
N1 C1 N2 112.4(3) . . ?
N1 C1 H1 123.8 . . ?
N2 C1 H1 123.8 . . ?
N1 C2 C3 130.9(4) . . ?
N1 C2 C7 108.9(3) . . ?
C3 C2 C7 120.2(4) . . ?
C2 C3 H3 121.3 . . ?
C4 C3 C2 117.4(4) . . ?
C4 C3 H3 121.3 . . ?
C3 C4 H4 119.1 . . ?
C3 C4 C5 121.7(4) . . ?
C5 C4 H4 119.1 . . ?
C4 C5 H5 119.3 . . ?
C6 C5 C4 121.4(5) . . ?
C6 C5 H5 119.3 . . ?
C5 C6 H6 121.7 . . ?
C7 C6 C5 116.6(4) . . ?
C7 C6 H6 121.7 . . ?
N2 C7 C2 104.7(3) . . ?
C6 C7 N2 132.6(4) . . ?
C6 C7 C2 122.5(4) . . ?
C9 C8 N2 119.5(3) . . ?
C9 C8 C13 122.4(3) . . ?
C13 C8 N2 118.0(3) . . ?
C8 C9 H9 121.3 . . ?
C8 C9 C10 117.4(3) . . ?
C10 C9 H9 121.3 . . ?
C9 C10 C11 120.5(3) . . ?
C9 C10 C20 128.0(3) . . ?
C11 C10 C20 111.5(3) . . ?
C10 C11 C14 108.0(3) . . ?
C12 C11 C10 121.6(3) . . ?
C12 C11 C14 130.4(3) . . ?
C11 C12 H12 120.7 . . ?
C11 C12 C13 118.6(3) . . ?
C13 C12 H12 120.7 . . ?
C8 C13 C12 119.4(3) . . ?
C8 C13 H13 120.3 . . ?
C12 C13 H13 120.3 . . ?
C15 C14 C11 130.3(3) . . ?
C15 C14 C19 120.9(3) . . ?
C19 C14 C11 108.8(3) . . ?
C14 C15 H15 120.8 . . ?
C16 C15 C14 118.4(3) . . ?
C16 C15 H15 120.8 . . ?
C15 C16 H16 119.8 . . ?
C15 C16 C17 120.3(3) . . ?
C17 C16 H16 119.8 . . ?
C16 C17 N4 118.7(3) . . ?
C18 C17 N4 119.6(3) . . ?
C18 C17 C16 121.7(3) . . ?
C17 C18 H18 120.9 . . ?
C17 C18 C19 118.3(3) . . ?
C19 C18 H18 120.9 . . ?
C14 C19 C20 110.4(3) . . ?
C18 C19 C14 120.4(3) . . ?
C18 C19 C20 129.1(3) . . ?
C10 C20 C19 101.1(2) . . ?
C10 C20 C28 113.7(3) . . ?
C10 C20 C31 111.1(3) . . ?
C19 C20 C28 111.9(3) . . ?
C19 C20 C31 111.9(3) . . ?
C31 C20 C28 107.2(3) . . ?
N3 C21 N4 112.6(3) . . ?
N3 C21 H21 123.7 . . ?
N4 C21 H21 123.7 . . ?
N4 C22 C23 132.5(4) . . ?
N4 C22 C27 105.7(3) . . ?
C27 C22 C23 121.8(4) . . ?
C22 C23 H23 122.3 . . ?
C24 C23 C22 115.5(4) . . ?
C24 C23 H23 122.3 . . ?
C23 C24 H24 118.3 . . ?
C23 C24 C25 123.4(4) . . ?
C25 C24 H24 118.3 . . ?
C24 C25 H25 119.4 . . ?
C26 C25 C24 121.3(4) . . ?
C26 C25 H25 119.4 . . ?
C25 C26 H26 121.5 . . ?
C25 C26 C27 117.0(4) . . ?
C27 C26 H26 121.5 . . ?
N3 C27 C22 109.0(3) . . ?
N3 C27 C26 130.0(4) . . ?
C22 C27 C26 121.1(4) . . ?
C20 C28 H28A 108.4 . . ?
C20 C28 H28B 108.4 . . ?
H28A C28 H28B 107.5 . . ?
C29 C28 C20 115.3(3) . . ?
C29 C28 H28A 108.4 . . ?
C29 C28 H28B 108.4 . . ?
C28 C29 H29A 110.1 . . ?
C28 C29 H29B 110.1 . . ?
H29A C29 H29B 108.4 . . ?
C30 C29 C28 107.9(3) . . ?
C30 C29 H29A 110.1 . . ?
C30 C29 H29B 110.1 . . ?
O3 C30 Cd1 55.8(3) . 2_655 ?
O3 C30 C29 117.9(6) . . ?
O4 C30 Cd1 65.2(3) . 2_655 ?
O4 C30 O3 118.7(5) . . ?
O4 C30 C29 123.2(7) . . ?
C29 C30 Cd1 159.2(3) . 2_655 ?
C20 C31 H31A 108.7 . . ?
C20 C31 H31B 108.7 . . ?
H31A C31 H31B 107.6 . . ?
C32 C31 C20 114.2(3) . . ?
C32 C31 H31A 108.7 . . ?
C32 C31 H31B 108.7 . . ?
C31 C32 H32A 109.0 . . ?
C31 C32 H32B 109.0 . . ?
H32A C32 H32B 107.8 . . ?
C33 C32 C31 112.9(3) . . ?
C33 C32 H32A 109.0 . . ?
C33 C32 H32B 109.0 . . ?
O1 C33 Cd1 60.1(2) . 1_556 ?
O1 C33 O2 119.6(4) . . ?
O1 C33 C32 120.9(4) . . ?
O2 C33 Cd1 59.9(2) . 1_556 ?
O2 C33 C32 119.2(4) . . ?
C32 C33 Cd1 178.6(3) . 1_556 ?
H1WA O1W H1WB 89.3 . . ?
H3WA O3W H3WB 104.5 . . ?
H4WA O4W H4WB 104.5 . . ?
H5WA O5W H5WB 87.8 . . ?
H2WA O2W H2WB 104.5 . . ?

loop_
_geom_bond_atom_site_label_1
_geom_bond_atom_site_label_2
_geom_bond_distance
_geom_bond_site_symmetry_2
_geom_bond_publ_flag
Cd1 O1 2.345(3) 1_554 ?
Cd1 O2 2.339(3) 1_554 ?
Cd1 O3 2.280(4) 2_655 ?
Cd1 O4 2.485(4) 2_655 ?
Cd1 N1 2.261(3) 1_454 ?
Cd1 N3 2.250(3) . ?
Cd1 C30 2.737(5) 2_655 ?
O1 C33 1.224(5) . ?
O2 C33 1.255(5) . ?
O3 C30 1.266(8) . ?
O4 C30 1.187(7) . ?
N1 C1 1.306(5) . ?
N1 C2 1.389(5) . ?
N2 C1 1.346(5) . ?
N2 C7 1.395(5) . ?
N2 C8 1.445(4) . ?
N3 C21 1.311(5) . ?
N3 C27 1.379(5) . ?
N4 C17 1.435(5) . ?
N4 C21 1.352(5) . ?
N4 C22 1.376(5) . ?
C1 H1 0.9300 . ?
C2 C3 1.393(5) . ?
C2 C7 1.399(5) . ?
C3 H3 0.9300 . ?
C3 C4 1.366(6) . ?
C4 H4 0.9300 . ?
C4 C5 1.402(7) . ?
C5 H5 0.9300 . ?
C5 C6 1.379(7) . ?
C6 H6 0.9300 . ?
C6 C7 1.375(6) . ?
C8 C9 1.385(5) . ?
C8 C13 1.391(5) . ?
C9 H9 0.9300 . ?
C9 C10 1.388(5) . ?
C10 C11 1.393(4) . ?
C10 C20 1.519(4) . ?
C11 C12 1.375(5) . ?
C11 C14 1.466(5) . ?
C12 H12 0.9300 . ?
C12 C13 1.392(5) . ?
C13 H13 0.9300 . ?
C14 C15 1.399(5) . ?
C14 C19 1.401(5) . ?
C15 H15 0.9300 . ?
C15 C16 1.390(5) . ?
C16 H16 0.9300 . ?
C16 C17 1.390(5) . ?
C17 C18 1.389(5) . ?
C18 H18 0.9300 . ?
C18 C19 1.389(5) . ?
C19 C20 1.526(4) . ?
C20 C28 1.546(4) . ?
C20 C31 1.540(5) . ?
C21 H21 0.9300 . ?
C22 C23 1.399(5) . ?
C22 C27 1.395(5) . ?
C23 H23 0.9300 . ?
C23 C24 1.380(6) . ?
C24 H24 0.9300 . ?
C24 C25 1.383(7) . ?
C25 H25 0.9300 . ?
C25 C26 1.374(7) . ?
C26 H26 0.9300 . ?
C26 C27 1.404(6) . ?
C28 H28A 0.9700 . ?
C28 H28B 0.9700 . ?
C28 C29 1.527(5) . ?
C29 H29A 0.9700 . ?
C29 H29B 0.9700 . ?
C29 C30 1.511(6) . ?
C31 H31A 0.9700 . ?
C31 H31B 0.9700 . ?
C31 C32 1.518(5) . ?
C32 H32A 0.9700 . ?
C32 H32B 0.9700 . ?
C32 C33 1.507(6) . ?
O1W H1WA 0.8500 . ?
O1W H1WB 0.8836 . ?
O3W H3WA 0.8502 . ?
O3W H3WB 0.8499 . ?
O4W H4WA 0.8498 . ?
O4W H4WB 0.8499 . ?
O5W H5WA 0.8500 . ?
O5W H5WB 0.8497 . ?
O2W H2WA 0.8498 . ?
O2W H2WB 0.8499 . ?

loop_
_geom_torsion_atom_site_label_1
_geom_torsion_atom_site_label_2
_geom_torsion_atom_site_label_3
_geom_torsion_atom_site_label_4
_geom_torsion
_geom_torsion_site_symmetry_1
_geom_torsion_site_symmetry_2
_geom_torsion_site_symmetry_3
_geom_torsion_site_symmetry_4
_geom_torsion_publ_flag
Cd1 O1 C33 O2 7.5(5) 1_556 . . . ?
Cd1 O1 C33 C32 -178.9(4) 1_556 . . . ?
Cd1 O2 C33 O1 -7.5(5) 1_556 . . . ?
Cd1 O2 C33 C32 178.8(4) 1_556 . . . ?
Cd1 O3 C30 O4 18.2(6) 2_655 . . . ?
Cd1 O3 C30 C29 -156.8(3) 2_655 . . . ?
Cd1 O4 C30 O3 -16.5(5) 2_655 . . . ?
Cd1 O4 C30 C29 158.2(4) 2_655 . . . ?
Cd1 N1 C1 N2 -171.3(2) 1_656 . . . ?
Cd1 N1 C2 C3 -9.9(6) 1_656 . . . ?
Cd1 N1 C2 C7 170.9(3) 1_656 . . . ?
Cd1 N3 C21 N4 -170.4(3) . . . . ?
Cd1 N3 C27 C22 171.7(3) . . . . ?
Cd1 N3 C27 C26 -8.4(6) . . . . ?
N1 C2 C3 C4 -177.8(4) . . . . ?
N1 C2 C7 N2 -0.8(4) . . . . ?
N1 C2 C7 C6 176.1(4) . . . . ?
N2 C8 C9 C10 -178.9(3) . . . . ?
N2 C8 C13 C12 178.6(3) . . . . ?
N4 C17 C18 C19 -179.5(3) . . . . ?
N4 C22 C23 C24 -178.8(5) . . . . ?
N4 C22 C27 N3 -0.6(4) . . . . ?
N4 C22 C27 C26 179.5(4) . . . . ?
C1 N1 C2 C3 179.9(4) . . . . ?
C1 N1 C2 C7 0.8(4) . . . . ?
C1 N2 C7 C2 0.5(4) . . . . ?
C1 N2 C7 C6 -175.9(4) . . . . ?
C1 N2 C8 C9 47.3(5) . . . . ?
C1 N2 C8 C13 -131.4(4) . . . . ?
C2 N1 C1 N2 -0.4(4) . . . . ?
C2 C3 C4 C5 1.1(7) . . . . ?
C3 C2 C7 N2 180.0(3) . . . . ?
C3 C2 C7 C6 -3.2(6) . . . . ?
C3 C4 C5 C6 -1.8(8) . . . . ?
C4 C5 C6 C7 0.0(7) . . . . ?
C5 C6 C7 N2 178.4(4) . . . . ?
C5 C6 C7 C2 2.5(6) . . . . ?
C7 N2 C1 N1 -0.1(4) . . . . ?
C7 N2 C8 C9 -138.2(4) . . . . ?
C7 N2 C8 C13 43.0(5) . . . . ?
C7 C2 C3 C4 1.2(6) . . . . ?
C8 N2 C1 N1 175.3(3) . . . . ?
C8 N2 C7 C2 -174.7(3) . . . . ?
C8 N2 C7 C6 8.8(7) . . . . ?
C8 C9 C10 C11 0.8(5) . . . . ?
C8 C9 C10 C20 -175.8(3) . . . . ?
C9 C8 C13 C12 -0.1(6) . . . . ?
C9 C10 C11 C12 -1.1(5) . . . . ?
C9 C10 C11 C14 178.8(3) . . . . ?
C9 C10 C20 C19 -179.7(3) . . . . ?
C9 C10 C20 C28 -59.7(4) . . . . ?
C9 C10 C20 C31 61.4(4) . . . . ?
C10 C11 C12 C13 0.7(5) . . . . ?
C10 C11 C14 C15 -175.3(4) . . . . ?
C10 C11 C14 C19 2.9(4) . . . . ?
C10 C20 C28 C29 -57.5(4) . . . . ?
C10 C20 C31 C32 51.6(4) . . . . ?
C11 C10 C20 C19 3.4(3) . . . . ?
C11 C10 C20 C28 123.4(3) . . . . ?
C11 C10 C20 C31 -115.5(3) . . . . ?
C11 C12 C13 C8 -0.1(6) . . . . ?
C11 C14 C15 C16 177.5(4) . . . . ?
C11 C14 C19 C18 -179.2(3) . . . . ?
C11 C14 C19 C20 -0.7(4) . . . . ?
C12 C11 C14 C15 4.6(7) . . . . ?
C12 C11 C14 C19 -177.2(4) . . . . ?
C13 C8 C9 C10 -0.2(5) . . . . ?
C14 C11 C12 C13 -179.2(4) . . . . ?
C14 C15 C16 C17 1.7(6) . . . . ?
C14 C19 C20 C10 -1.5(3) . . . . ?
C14 C19 C20 C28 -122.8(3) . . . . ?
C14 C19 C20 C31 116.8(3) . . . . ?
C15 C14 C19 C18 -0.7(5) . . . . ?
C15 C14 C19 C20 177.7(3) . . . . ?
C15 C16 C17 N4 178.3(4) . . . . ?
C15 C16 C17 C18 -1.8(6) . . . . ?
C16 C17 C18 C19 0.5(6) . . . . ?
C17 N4 C21 N3 178.8(4) . . . . ?
C17 N4 C22 C23 2.5(7) . . . . ?
C17 N4 C22 C27 -178.1(4) . . . . ?
C17 C18 C19 C14 0.7(5) . . . . ?
C17 C18 C19 C20 -177.4(3) . . . . ?
C18 C19 C20 C10 176.7(3) . . . . ?
C18 C19 C20 C28 55.4(5) . . . . ?
C18 C19 C20 C31 -65.0(4) . . . . ?
C19 C14 C15 C16 -0.5(6) . . . . ?
C19 C20 C28 C29 56.2(4) . . . . ?
C19 C20 C31 C32 -60.5(4) . . . . ?
C20 C10 C11 C12 176.0(3) . . . . ?
C20 C10 C11 C14 -4.0(4) . . . . ?
C20 C28 C29 C30 -166.1(4) . . . . ?
C20 C31 C32 C33 -177.4(3) . . . . ?
C21 N3 C27 C22 1.0(4) . . . . ?
C21 N3 C27 C26 -179.1(5) . . . . ?
C21 N4 C17 C16 47.2(6) . . . . ?
C21 N4 C17 C18 -132.8(4) . . . . ?
C21 N4 C22 C23 -179.4(4) . . . . ?
C21 N4 C22 C27 -0.1(4) . . . . ?
C22 N4 C17 C16 -135.1(4) . . . . ?
C22 N4 C17 C18 44.9(6) . . . . ?
C22 N4 C21 N3 0.7(5) . . . . ?
C22 C23 C24 C25 -1.5(8) . . . . ?
C23 C22 C27 N3 178.9(4) . . . . ?
C23 C22 C27 C26 -1.0(6) . . . . ?
C23 C24 C25 C26 0.2(9) . . . . ?
C24 C25 C26 C27 0.7(8) . . . . ?
C25 C26 C27 N3 179.8(5) . . . . ?
C25 C26 C27 C22 -0.3(7) . . . . ?
C27 N3 C21 N4 -1.1(5) . . . . ?
C27 C22 C23 C24 1.9(7) . . . . ?
C28 C20 C31 C32 176.4(3) . . . . ?
C28 C29 C30 Cd1 8.3(16) . . . 2_655 ?
C28 C29 C30 O3 75.0(6) . . . . ?
C28 C29 C30 O4 -99.8(6) . . . . ?
C31 C20 C28 C29 179.3(4) . . . . ?
C31 C32 C33 O1 136.9(5) . . . . ?
C31 C32 C33 O2 -49.5(6) . . . . ?
